data_7200561
loop_
_publ_author_name
'Cao, Man-Li'
'Mo, Hao-Jun'
'Liang, Jin-Juan'
'Ye, Bao-Hui'

_publ_section_title
;
 Reversible single-crystal-to-single-crystal transformation driven by
 adsorption/desorption of water over organic solvents and thermal
 stimulation
;
_journal_issue 5
_journal_name_full CrystEngComm
_journal_page_first 784
_journal_paper_doi 10.1039/b817993j
_journal_volume 11
_journal_year 2009
_chemical_formula_sum 'C26 H16 N10 Ni O2'
_chemical_formula_weight 559.18
_chemical_name_systematic
;
?
;
_space_group_IT_number 14
_symmetry_cell_setting monoclinic
_symmetry_space_group_name_Hall '-P 2ybc'
_symmetry_space_group_name_H-M 'P 1 21/c 1'
_atom_sites_solution_hydrogens geom
_atom_sites_solution_primary direct
_atom_sites_solution_secondary difmap
_audit_creation_method SHELXL-97
_cell_angle_alpha 90.00
_cell_angle_beta 121.308(6)
_cell_angle_gamma 90.00
_cell_formula_units_Z 2
_cell_length_a 6.9760(9)
_cell_length_b 17.636(2)
_cell_length_c 11.0530(10)
_cell_measurement_reflns_used 2255
_cell_measurement_temperature 293(2)
_cell_measurement_theta_max 25.99
_cell_measurement_theta_min 2.31
_cell_volume 1161.8(2)
_computing_structure_refinement 'SHELXL-97 (Sheldrick, 1997)'
_computing_structure_solution 'SHELXS-97 (Sheldrick, 1990)'
_diffrn_ambient_temperature 293(2)
_diffrn_measured_fraction_theta_full 0.988
_diffrn_measured_fraction_theta_max 0.988
_diffrn_measurement_device_type 'Bruker Smart Apex CCD area detector'
_diffrn_measurement_method 'phi and omega scans'
_diffrn_radiation_monochromator graphite
_diffrn_radiation_source 'fine-focus sealed tube'
_diffrn_radiation_type MoK\a
_diffrn_radiation_wavelength 0.71073
_diffrn_reflns_av_R_equivalents 0.0231
_diffrn_reflns_av_sigmaI/netI 0.0343
_diffrn_reflns_limit_h_max 6
_diffrn_reflns_limit_h_min -8
_diffrn_reflns_limit_k_max 21
_diffrn_reflns_limit_k_min -17
_diffrn_reflns_limit_l_max 13
_diffrn_reflns_limit_l_min -8
_diffrn_reflns_number 4938
_diffrn_reflns_theta_full 25.99
_diffrn_reflns_theta_max 25.99
_diffrn_reflns_theta_min 2.31
_diffrn_standards_decay_% 0
_exptl_absorpt_coefficient_mu 0.885
_exptl_absorpt_correction_T_max 0.8157
_exptl_absorpt_correction_T_min 0.7529
_exptl_absorpt_correction_type multi-scan
_exptl_absorpt_process_details SADABS
_exptl_crystal_colour green
_exptl_crystal_density_diffrn 1.598
_exptl_crystal_density_method 'not measured'
_exptl_crystal_description block
_exptl_crystal_F_000 572
_exptl_crystal_size_max 0.34
_exptl_crystal_size_mid 0.25
_exptl_crystal_size_min 0.24
_refine_diff_density_max 0.619
_refine_diff_density_min -0.231
_refine_diff_density_rms 0.073
_refine_ls_extinction_method none
_refine_ls_goodness_of_fit_ref 1.011
_refine_ls_hydrogen_treatment constr
_refine_ls_matrix_type full
_refine_ls_number_parameters 178
_refine_ls_number_reflns 2255
_refine_ls_number_restraints 0
_refine_ls_restrained_S_all 1.011
_refine_ls_R_factor_all 0.0446
_refine_ls_R_factor_gt 0.0362
_refine_ls_shift/su_max 0.000
_refine_ls_shift/su_mean 0.000
_refine_ls_structure_factor_coef Fsqd
_refine_ls_weighting_details 'calc w=1/[\s^2^(Fo^2^)+(0.0628P)^2^+0.2147P] where P=(Fo^2^+2Fc^2^)/3'
_refine_ls_weighting_scheme calc
_refine_ls_wR_factor_gt 0.0928
_refine_ls_wR_factor_ref 0.0981
_reflns_number_gt 1930
_reflns_number_total 2255
_reflns_threshold_expression >2sigma(I)
_cod_data_source_file b817993j.txt
_cod_data_source_block complex_2a
_cod_original_sg_symbol_H-M P21/c
_cod_database_code 7200561

loop_
_symmetry_equiv_pos_as_xyz
'x, y, z'
'-x, y+1/2, -z+1/2'
'-x, -y, -z'
'x, -y-1/2, z-1/2'

loop_
_atom_site_label
_atom_site_type_symbol
_atom_site_fract_x
_atom_site_fract_y
_atom_site_fract_z
_atom_site_U_iso_or_equiv
_atom_site_adp_type
_atom_site_occupancy
_atom_site_symmetry_multiplicity
_atom_site_calc_flag
_atom_site_refinement_flags
_atom_site_disorder_assembly
_atom_site_disorder_group
Ni1 Ni 0.5000 0.5000 0.5000 0.01860(15) Uani 1 2 d S . .
O1 O 0.2600(3) 0.43286(8) 0.50294(16) 0.0243(3) Uani 1 1 d . . .
N1 N 0.7295(4) 0.41586(14) 0.0478(2) 0.0469(6) Uani 1 1 d . . .
N2 N 0.3608(3) 0.41257(9) 0.34420(19) 0.0232(4) Uani 1 1 d . . .
N3 N 0.2442(3) 0.30078(11) 0.2094(2) 0.0319(5) Uani 1 1 d . . .
N4 N 0.1216(3) 0.32436(10) 0.3706(2) 0.0276(4) Uani 1 1 d . . .
N5 N -0.2547(3) 0.07999(10) 0.1263(2) 0.0237(4) Uani 1 1 d . . .
C1 C 0.6055(5) 0.35316(17) 0.0198(3) 0.0488(7) Uani 1 1 d . . .
H1A H 0.6010 0.3193 -0.0459 0.059 Uiso 1 1 d R . .
C2 C 0.4835(5) 0.33641(14) 0.0813(3) 0.0397(6) Uani 1 1 d . . .
H2A H 0.3995 0.2920 0.0559 0.048 Uiso 1 1 d R . .
C3 C 0.4851(4) 0.38581(12) 0.1792(2) 0.0280(5) Uani 1 1 d . . .
C4 C 0.6115(4) 0.45136(13) 0.2085(3) 0.0327(5) Uani 1 1 d . . .
H4A H 0.6187 0.4863 0.2735 0.039 Uiso 1 1 d R . .
C5 C 0.7294(4) 0.46297(16) 0.1413(3) 0.0417(6) Uani 1 1 d . . .
H5A H 0.8140 0.5072 0.1643 0.050 Uiso 1 1 d R . .
C6 C 0.3561(4) 0.36629(12) 0.2479(2) 0.0253(5) Uani 1 1 d . . .
C7 C 0.2426(4) 0.38957(11) 0.4066(2) 0.0236(5) Uani 1 1 d . . .
C8 C 0.1317(4) 0.28392(12) 0.2733(2) 0.0270(5) Uani 1 1 d . . .
C9 C 0.0033(4) 0.21085(12) 0.2287(2) 0.0272(5) Uani 1 1 d . . .
C10 C 0.0117(4) 0.16604(13) 0.1295(2) 0.0310(5) Uani 1 1 d . . .
H10A H 0.1050 0.1783 0.0969 0.037 Uiso 1 1 d R . .
C11 C -0.1187(4) 0.10145(12) 0.0821(3) 0.0295(5) Uani 1 1 d . . .
H11A H -0.1109 0.0710 0.0165 0.035 Uiso 1 1 d R . .
C12 C -0.2538(5) 0.12149(14) 0.2280(3) 0.0387(6) Uani 1 1 d . . .
H12A H -0.3448 0.1067 0.2611 0.046 Uiso 1 1 d R . .
C13 C -0.1268(5) 0.18670(14) 0.2820(3) 0.0410(7) Uani 1 1 d . . .
H13A H -0.1297 0.2142 0.3523 0.049 Uiso 1 1 d R . .

loop_
_atom_site_aniso_label
_atom_site_aniso_U_11
_atom_site_aniso_U_22
_atom_site_aniso_U_33
_atom_site_aniso_U_23
_atom_site_aniso_U_13
_atom_site_aniso_U_12
Ni1 0.0212(2) 0.0129(2) 0.0223(2) 0.00016(14) 0.01173(18) 0.00015(14)
O1 0.0311(8) 0.0194(7) 0.0279(9) -0.0051(6) 0.0192(7) -0.0055(6)
N1 0.0488(14) 0.0596(15) 0.0462(14) 0.0012(12) 0.0345(12) -0.0048(12)
N2 0.0279(9) 0.0183(9) 0.0253(10) -0.0015(8) 0.0150(9) -0.0017(7)
N3 0.0414(11) 0.0258(10) 0.0386(12) -0.0099(9) 0.0280(10) -0.0124(9)
N4 0.0345(10) 0.0219(9) 0.0313(11) -0.0088(8) 0.0205(9) -0.0095(8)
N5 0.0263(9) 0.0183(8) 0.0255(10) -0.0042(7) 0.0128(8) -0.0044(7)
C1 0.0617(19) 0.0511(17) 0.0499(18) -0.0094(14) 0.0404(16) -0.0054(15)
C2 0.0504(16) 0.0361(14) 0.0430(16) -0.0104(12) 0.0314(14) -0.0108(12)
C3 0.0298(12) 0.0286(12) 0.0265(13) -0.0003(10) 0.0154(10) -0.0023(9)
C4 0.0379(13) 0.0311(12) 0.0314(14) -0.0035(10) 0.0196(12) -0.0064(10)
C5 0.0386(14) 0.0445(15) 0.0446(17) 0.0029(13) 0.0234(13) -0.0100(12)
C6 0.0257(11) 0.0251(11) 0.0243(12) -0.0008(9) 0.0125(10) -0.0018(9)
C7 0.0263(11) 0.0193(10) 0.0266(12) -0.0006(9) 0.0147(10) -0.0028(9)
C8 0.0303(12) 0.0240(11) 0.0281(12) -0.0057(9) 0.0162(10) -0.0082(9)
C9 0.0319(12) 0.0221(11) 0.0288(13) -0.0064(9) 0.0167(11) -0.0076(9)
C10 0.0354(13) 0.0306(12) 0.0362(14) -0.0100(10) 0.0251(12) -0.0113(10)
C11 0.0349(13) 0.0269(11) 0.0343(14) -0.0107(10) 0.0233(12) -0.0069(9)
C12 0.0519(16) 0.0379(14) 0.0444(16) -0.0138(12) 0.0378(14) -0.0220(12)
C13 0.0609(17) 0.0372(14) 0.0458(16) -0.0224(12) 0.0424(15) -0.0249(13)

loop_
_atom_type_symbol
_atom_type_description
_atom_type_scat_dispersion_real
_atom_type_scat_dispersion_imag
_atom_type_scat_source
C C 0.0033 0.0016 'International Tables Vol C Tables 4.2.6.8 and 6.1.1.4'
H H 0.0000 0.0000 'International Tables Vol C Tables 4.2.6.8 and 6.1.1.4'
N N 0.0061 0.0033 'International Tables Vol C Tables 4.2.6.8 and 6.1.1.4'
Ni Ni 0.3393 1.1124 'International Tables Vol C Tables 4.2.6.8 and 6.1.1.4'
O O 0.0106 0.0060 'International Tables Vol C Tables 4.2.6.8 and 6.1.1.4'

loop_
_geom_angle_atom_site_label_1
_geom_angle_atom_site_label_2
_geom_angle_atom_site_label_3
_geom_angle
_geom_angle_site_symmetry_1
_geom_angle_site_symmetry_3
_geom_angle_publ_flag
O1 Ni1 O1 180.00(6) . 3_666 ?
O1 Ni1 N5 89.51(7) . 4_666 ?
O1 Ni1 N5 90.49(7) 3_666 4_666 ?
O1 Ni1 N5 90.49(7) . 2 ?
O1 Ni1 N5 89.51(7) 3_666 2 ?
N5 Ni1 N5 180.0 4_666 2 ?
O1 Ni1 N2 64.23(6) . . ?
O1 Ni1 N2 115.77(6) 3_666 . ?
N5 Ni1 N2 85.57(7) 4_666 . ?
N5 Ni1 N2 94.43(7) 2 . ?
O1 Ni1 N2 115.77(6) . 3_666 ?
O1 Ni1 N2 64.23(6) 3_666 3_666 ?
N5 Ni1 N2 94.43(7) 4_666 3_666 ?
N5 Ni1 N2 85.57(7) 2 3_666 ?
N2 Ni1 N2 180.0 . 3_666 ?
O1 Ni1 C7 30.55(6) . . ?
O1 Ni1 C7 149.45(6) 3_666 . ?
N5 Ni1 C7 84.99(7) 4_666 . ?
N5 Ni1 C7 95.01(7) 2 . ?
N2 Ni1 C7 33.82(7) . . ?
N2 Ni1 C7 146.18(7) 3_666 . ?
O1 Ni1 C7 149.45(6) . 3_666 ?
O1 Ni1 C7 30.55(6) 3_666 3_666 ?
N5 Ni1 C7 95.01(7) 4_666 3_666 ?
N5 Ni1 C7 84.99(7) 2 3_666 ?
N2 Ni1 C7 146.18(7) . 3_666 ?
N2 Ni1 C7 33.82(7) 3_666 3_666 ?
C7 Ni1 C7 180.0 . 3_666 ?
C7 O1 Ni1 93.29(12) . . ?
C5 N1 C1 115.8(2) . . ?
C6 N2 C7 116.53(18) . . ?
C6 N2 Ni1 154.52(15) . . ?
C7 N2 Ni1 87.05(12) . . ?
C8 N3 C6 115.58(19) . . ?
C8 N4 C7 114.03(19) . . ?
C11 N5 C12 117.41(19) . . ?
C11 N5 Ni1 116.07(14) . 2_545 ?
C12 N5 Ni1 125.02(16) . 2_545 ?
N1 C1 C2 123.9(3) . . ?
N1 C1 H1A 117.9 . . ?
C2 C1 H1A 118.2 . . ?
C1 C2 C3 119.8(2) . . ?
C1 C2 H2A 119.2 . . ?
C3 C2 H2A 120.9 . . ?
C2 C3 C4 117.0(2) . . ?
C2 C3 C6 119.4(2) . . ?
C4 C3 C6 123.6(2) . . ?
C5 C4 C3 118.8(2) . . ?
C5 C4 H4A 120.7 . . ?
C3 C4 H4A 120.4 . . ?
N1 C5 C4 124.6(2) . . ?
N1 C5 H5A 118.7 . . ?
C4 C5 H5A 116.6 . . ?
N2 C6 N3 123.7(2) . . ?
N2 C6 C3 119.79(19) . . ?
N3 C6 C3 116.48(19) . . ?
O1 C7 N4 122.14(19) . . ?
O1 C7 N2 114.95(18) . . ?
N4 C7 N2 122.89(19) . . ?
O1 C7 Ni1 56.16(10) . . ?
N4 C7 Ni1 172.68(17) . . ?
N2 C7 Ni1 59.13(10) . . ?
N4 C8 N3 127.2(2) . . ?
N4 C8 C9 117.09(19) . . ?
N3 C8 C9 115.68(19) . . ?
C13 C9 C10 118.1(2) . . ?
C13 C9 C8 122.5(2) . . ?
C10 C9 C8 119.33(19) . . ?
C11 C10 C9 119.0(2) . . ?
C11 C10 H10A 120.5 . . ?
C9 C10 H10A 120.5 . . ?
N5 C11 C10 123.5(2) . . ?
N5 C11 H11A 117.8 . . ?
C10 C11 H11A 118.7 . . ?
N5 C12 C13 122.6(2) . . ?
N5 C12 H12A 118.5 . . ?
C13 C12 H12A 118.9 . . ?
C9 C13 C12 119.2(2) . . ?
C9 C13 H13A 120.2 . . ?
C12 C13 H13A 120.6 . . ?

loop_
_geom_bond_atom_site_label_1
_geom_bond_atom_site_label_2
_geom_bond_distance
_geom_bond_site_symmetry_2
_geom_bond_publ_flag
Ni1 O1 2.0644(14) . ?
Ni1 O1 2.0644(14) 3_666 ?
Ni1 N5 2.0938(17) 4_666 ?
Ni1 N5 2.0938(17) 2 ?
Ni1 N2 2.1326(17) . ?
Ni1 N2 2.1326(17) 3_666 ?
Ni1 C7 2.481(2) . ?
Ni1 C7 2.481(2) 3_666 ?
O1 C7 1.263(3) . ?
N1 C5 1.327(3) . ?
N1 C1 1.338(4) . ?
N2 C6 1.328(3) . ?
N2 C7 1.383(3) . ?
N3 C8 1.334(3) . ?
N3 C6 1.334(3) . ?
N4 C8 1.323(3) . ?
N4 C7 1.358(3) . ?
N5 C11 1.328(3) . ?
N5 C12 1.339(3) . ?
N5 Ni1 2.0938(17) 2_545 ?
C1 C2 1.369(4) . ?
C1 H1A 0.9273 . ?
C2 C3 1.385(3) . ?
C2 H2A 0.9298 . ?
C3 C4 1.386(3) . ?
C3 C6 1.489(3) . ?
C4 C5 1.380(3) . ?
C4 H4A 0.9277 . ?
C5 H5A 0.9296 . ?
C8 C9 1.499(3) . ?
C9 C13 1.382(3) . ?
C9 C10 1.377(3) . ?
C10 C11 1.380(3) . ?
C10 H10A 0.9191 . ?
C11 H11A 0.9261 . ?
C12 C13 1.383(3) . ?
C12 H12A 0.9198 . ?
C13 H13A 0.9252 . ?
